data_7050549
loop_
_publ_author_name
'Eric A. Bruton'
'Lee Brammer'
'F. Christopher Pigge'
'Christer B. Aaker\"oy'
'Destin S. Leinen'

_publ_section_title
;
 Hydrogen bond patterns in aromatic and aliphatic dioximes
;
_journal_issue 7
_journal_name_full 'New J. Chem.'
_journal_page_first 1084
_journal_page_last 1094
_journal_paper_doi 10.1039/b301045g
_journal_volume 27
_journal_year 2003
_chemical_formula_sum 'C10 H12 N2 O2'
_chemical_formula_weight 192.22
_chemical_name_common 1,4-diacetylbenzenedioxime
_chemical_name_systematic
;
?
;
_chemical_temperature_decomposition 443.15
_space_group_IT_number 14
_symmetry_cell_setting monoclinic
_symmetry_space_group_name_Hall '-P 2ybc'
_symmetry_space_group_name_H-M 'P 1 21/c 1'
_atom_sites_solution_hydrogens mixed
_atom_sites_solution_primary direct
_atom_sites_solution_secondary difmap
_audit_creation_method SHELXL-97
_cell_angle_alpha 90.00
_cell_angle_beta 108.525(4)
_cell_angle_gamma 90.00
_cell_formula_units_Z 4
_cell_length_a 8.1553(14)
_cell_length_b 14.208(3)
_cell_length_c 8.5134(14)
_cell_measurement_temperature 173(2)
_cell_volume 935.3(3)
_computing_cell_refinement 'Bruker SMART'
_computing_data_collection 'Bruker SMART'
_computing_data_reduction 'Bruker SHELXTL'
_computing_molecular_graphics 'Bruker SHELXTL'
_computing_publication_material 'Bruker SHELXTL'
_computing_structure_refinement 'SHELXL-97 (Sheldrick, 1997)'
_computing_structure_solution 'SHELXS-97 (Sheldrick, 1997)'
_diffrn_ambient_temperature 173(2)
_diffrn_measured_fraction_theta_full 0.929
_diffrn_measured_fraction_theta_max 0.929
_diffrn_measurement_device_type
;
Bruker SMART 1000 CCD diffractometer'
;
_diffrn_measurement_method 'phi and omega scans'
_diffrn_radiation_monochromator graphite
_diffrn_radiation_source 'fine-focus sealed tube'
_diffrn_radiation_type MoK\a
_diffrn_radiation_wavelength 0.71073
_diffrn_reflns_av_R_equivalents 0.1587
_diffrn_reflns_av_sigmaI/netI 0.3008
_diffrn_reflns_limit_h_max 9
_diffrn_reflns_limit_h_min -10
_diffrn_reflns_limit_k_max 18
_diffrn_reflns_limit_k_min -18
_diffrn_reflns_limit_l_max 11
_diffrn_reflns_limit_l_min -11
_diffrn_reflns_number 6388
_diffrn_reflns_theta_full 28.31
_diffrn_reflns_theta_max 28.31
_diffrn_reflns_theta_min 2.63
_exptl_absorpt_coefficient_mu 0.097
_exptl_absorpt_correction_T_max 0.9981
_exptl_absorpt_correction_T_min 0.9828
_exptl_absorpt_correction_type empirical
_exptl_absorpt_process_details SADABS
_exptl_crystal_colour colorless
_exptl_crystal_density_diffrn 1.365
_exptl_crystal_density_method 'not measured'
_exptl_crystal_description rod
_exptl_crystal_F_000 408
_exptl_crystal_size_max 0.18
_exptl_crystal_size_mid 0.06
_exptl_crystal_size_min 0.02
_refine_diff_density_max 0.570
_refine_diff_density_min -0.618
_refine_diff_density_rms 0.093
_refine_ls_extinction_method none
_refine_ls_goodness_of_fit_ref 0.782
_refine_ls_hydrogen_treatment 'riding model'
_refine_ls_matrix_type full
_refine_ls_number_parameters 57
_refine_ls_number_reflns 2152
_refine_ls_number_restraints 0
_refine_ls_restrained_S_all 0.782
_refine_ls_R_factor_all 0.3456
_refine_ls_R_factor_gt 0.1139
_refine_ls_shift/su_max 0.001
_refine_ls_shift/su_mean 0.000
_refine_ls_structure_factor_coef Fsqd
_refine_ls_weighting_details 'calc w==1/[\s^2^(Fo^2^)+(0.1304P)^2^+0.0000P] where P==(Fo^2^+2Fc^2^)/3'
_refine_ls_weighting_scheme calc
_refine_ls_wR_factor_gt 0.2412
_refine_ls_wR_factor_ref 0.3258
_reflns_number_gt 426
_reflns_number_total 2152
_reflns_threshold_expression >2sigma(I)
_cod_data_source_file b301045g.txt
_cod_data_source_block Compound_5
_cod_depositor_comments
;
The following automatic conversions were performed:
'_symmetry_cell_setting' value 'Monoclinic' changed to 'monoclinic'
according to '/home/adriana/struct/CIF-dictionaries/cif_core.dic'
dictionary named 'cif_core.dic' version 2.4.1 from 2010-06-29.

Automatic conversion script
Id: cif_fix_enum 1555 2011-01-17 13:19:09Z saulius 

The following automatic conversions were performed:

'_chemical_melting_point' tag was changed to
'_chemical_temperature_decomposition' since the value had been given
as '170 deg C (dec)'. The value '170 deg C (dec)' was changed to
'443.15' - it was converted from degrees Celsius(C) to Kelvins(K).

Automatic conversion script
Id: cif_fix_values 1569 2011-02-09 13:29:24Z adriana 

The following automatic conversions were performed:

'_atom_sites_solution_hydrogens' value 'difmap/geom' was changed to
'mixed'.

Automatic conversion script
Id: cif_fix_values 6452 2018-10-05 10:23:21Z andrius 
;
_cod_original_sg_symbol_H-M P2(1)/c
_cod_database_code 7050549

loop_
_symmetry_equiv_pos_as_xyz
'x, y, z'
'-x, y+1/2, -z+1/2'
'-x, -y, -z'
'x, -y-1/2, z-1/2'

loop_
_atom_site_label
_atom_site_type_symbol
_atom_site_fract_x
_atom_site_fract_y
_atom_site_fract_z
_atom_site_U_iso_or_equiv
_atom_site_adp_type
_atom_site_occupancy
_atom_site_symmetry_multiplicity
_atom_site_calc_flag
_atom_site_refinement_flags
_atom_site_disorder_assembly
_atom_site_disorder_group
O7 O 1.2371(8) 0.2396(4) 1.4802(9) 0.0302(18) Uiso 1 1 d . . .
H7 H 1.2997 0.1942 1.5721 0.036 Uiso 1 1 d R . .
O9 O 0.2536(8) 0.0126(4) 0.5211(8) 0.0301(19) Uiso 1 1 d . . .
H9 H 0.2003 0.0546 0.4268 0.036 Uiso 1 1 d R . .
N7 N 1.1116(10) 0.1824(6) 1.3634(10) 0.025(2) Uiso 1 1 d . . .
N9 N 0.3743(10) 0.0698(6) 0.6383(10) 0.023(2) Uiso 1 1 d . . .
C1 C 0.8761(12) 0.1771(7) 1.1211(13) 0.020(2) Uiso 1 1 d . . .
C2 C 0.8854(12) 0.0788(6) 1.1088(12) 0.026(2) Uiso 1 1 d . . .
H2 H 0.9771 0.0453 1.1857 0.032 Uiso 1 1 calc R . .
C3 C 0.7622(12) 0.0302(6) 0.9858(12) 0.023(2) Uiso 1 1 d . . .
H3 H 0.7742 -0.0359 0.9779 0.027 Uiso 1 1 calc R . .
C4 C 0.6234(13) 0.0740(7) 0.8749(13) 0.022(2) Uiso 1 1 d . . .
C5 C 0.6096(11) 0.1721(6) 0.8906(11) 0.027(2) Uiso 1 1 d . . .
H5 H 0.5129 0.2046 0.8188 0.032 Uiso 1 1 calc R . .
C6 C 0.7341(12) 0.2209(7) 1.0082(12) 0.030(3) Uiso 1 1 d . . .
H6 H 0.7234 0.2873 1.0131 0.036 Uiso 1 1 calc R . .
C7 C 1.0098(9) 0.2332(8) 1.2506(9) 0.020(3) Uiso 1 1 d . . .
C8 C 1.0130(9) 0.3367(8) 1.2355(9) 0.025(3) Uiso 1 1 d . . .
H8A H 1.1089 0.3623 1.3265 0.030 Uiso 1 1 calc R . .
H8B H 0.9036 0.3629 1.2404 0.030 Uiso 1 1 calc R . .
H8C H 1.0287 0.3534 1.1295 0.030 Uiso 1 1 calc R . .
C9 C 0.4888(10) 0.0235(8) 0.7400(10) 0.024(3) Uiso 1 1 d . . .
C10 C 0.4963(10) -0.0848(9) 0.7387(10) 0.030(3) Uiso 1 1 d . . .
H10A H 0.4047 -0.1089 0.6423 0.036 Uiso 1 1 calc R . .
H10B H 0.4799 -0.1094 0.8403 0.036 Uiso 1 1 calc R . .
H10C H 0.6091 -0.1050 0.7329 0.036 Uiso 1 1 calc R . .

loop_
_atom_type_symbol
_atom_type_description
_atom_type_scat_dispersion_real
_atom_type_scat_dispersion_imag
_atom_type_scat_source
C C 0.0033 0.0016 'International Tables Vol C Tables 4.2.6.8 and 6.1.1.4'
H H 0.0000 0.0000 'International Tables Vol C Tables 4.2.6.8 and 6.1.1.4'
N N 0.0061 0.0033 'International Tables Vol C Tables 4.2.6.8 and 6.1.1.4'
O O 0.0106 0.0060 'International Tables Vol C Tables 4.2.6.8 and 6.1.1.4'

loop_
_geom_angle_atom_site_label_1
_geom_angle_atom_site_label_2
_geom_angle_atom_site_label_3
_geom_angle
_geom_angle_site_symmetry_1
_geom_angle_site_symmetry_3
_geom_angle_publ_flag
C7 N7 O7 110.7(9) . . ?
C9 N9 O9 112.8(9) . . ?
C6 C1 C2 116.4(10) . . ?
C6 C1 C7 121.2(10) . . ?
C2 C1 C7 122.4(10) . . ?
C3 C2 C1 120.6(10) . . ?
C4 C3 C2 122.5(10) . . ?
C3 C4 C5 117.2(10) . . ?
C3 C4 C9 123.7(10) . . ?
C5 C4 C9 119.1(10) . . ?
C6 C5 C4 120.6(10) . . ?
C5 C6 C1 122.6(10) . . ?
N7 C7 C8 127.1(9) . . ?
N7 C7 C1 113.5(12) . . ?
C8 C7 C1 119.4(8) . . ?
N9 C9 C4 119.1(12) . . ?
N9 C9 C10 123.2(9) . . ?
C4 C9 C10 117.6(8) . . ?

loop_
_geom_bond_atom_site_label_1
_geom_bond_atom_site_label_2
_geom_bond_distance
_geom_bond_site_symmetry_2
_geom_bond_publ_flag
O7 N7 1.431(11) . ?
O9 N9 1.415(11) . ?
N7 C7 1.275(12) . ?
N9 C9 1.242(12) . ?
C1 C6 1.395(15) . ?
C1 C2 1.405(12) . ?
C1 C7 1.508(13) . ?
C2 C3 1.383(13) . ?
C3 C4 1.371(15) . ?
C4 C5 1.408(12) . ?
C4 C9 1.496(13) . ?
C5 C6 1.367(13) . ?
C7 C8 1.477(16) . ?
C9 C10 1.539(18) . ?

loop_
_geom_hbond_atom_site_label_D
_geom_hbond_atom_site_label_H
_geom_hbond_atom_site_label_A
_geom_hbond_distance_DH
_geom_hbond_distance_HA
_geom_hbond_distance_DA
_geom_hbond_angle_DHA
_geom_hbond_site_symmetry_A
O7 H7 N9 1.02 1.89 2.815(11) 148.8 1_656
O7 H7 O9 1.02 2.62 3.243(6) 119.1 1_656
O9 H9 N7 0.98 1.97 2.824(11) 144.4 1_454

loop_
_cod_related_entry_id
_cod_related_entry_database
_cod_related_entry_code
1 ChemSpider 21189424
